data_2237293
loop_
_publ_author_name
'Jian, Chunli'
'Zhang, Jinjin'
'Wang, Lei'
'Tang, Ning'
'Wu, Jincai'

_publ_section_title
;
 3,3',5,5'-Tetra-<i>tert</i>-butyl-2'-hydroxy-[1,1'-biphenyl]-2-yl
 4-methylbenzenesulfonate
;
_journal_coeditor_code CV5377
_journal_issue 2
_journal_name_full 'Acta Crystallographica Section E'
_journal_page_first o186
_journal_paper_doi 10.1107/S1600536812051938
_journal_volume 69
_journal_year 2013
_chemical_formula_iupac 'C35 H48 O4 S'
_chemical_formula_moiety 'C35 H48 O4 S'
_chemical_formula_sum 'C35 H48 O4 S'
_chemical_formula_weight 564.79
_chemical_name_systematic
;
3,3',5,5'-Tetra-<i>tert</i>-butyl-2'-hydroxy-[1,1'-biphenyl]-2-yl
4-methylbenzenesulfonate
;
_space_group_IT_number 2
_symmetry_cell_setting triclinic
_symmetry_space_group_name_Hall '-P 1'
_symmetry_space_group_name_H-M 'P -1'
_atom_sites_solution_hydrogens geom
_atom_sites_solution_primary direct
_atom_sites_solution_secondary difmap
_audit_creation_method SHELXL-97
_cell_angle_alpha 101.761(2)
_cell_angle_beta 102.539(2)
_cell_angle_gamma 92.004(2)
_cell_formula_units_Z 2
_cell_length_a 9.885(2)
_cell_length_b 12.948(3)
_cell_length_c 13.600(3)
_cell_measurement_reflns_used 1685
_cell_measurement_temperature 296(2)
_cell_measurement_theta_max 23.64
_cell_measurement_theta_min 2.33
_cell_volume 1657.8(6)
_computing_cell_refinement 'SAINT (Bruker, 2004)'
_computing_data_collection 'APEX2 (Bruker, 2004)'
_computing_data_reduction 'SAINT (Bruker, 2004)'
_computing_molecular_graphics 'SHELXTL (Sheldrick, 2008)'
_computing_publication_material 'SHELXTL (Sheldrick, 2008)'
_computing_structure_refinement 'SHELXL97 (Sheldrick, 2008)'
_computing_structure_solution 'SHELXS97 (Sheldrick, 2008)'
_diffrn_ambient_temperature 296(2)
_diffrn_measured_fraction_theta_full 0.981
_diffrn_measured_fraction_theta_max 0.927
_diffrn_measurement_device_type 'Bruker SMART APEXII'
_diffrn_measurement_method 'phi and omega scans'
_diffrn_radiation_monochromator graphite
_diffrn_radiation_source 'fine-focus sealed tube'
_diffrn_radiation_type MoK\a
_diffrn_radiation_wavelength 0.71073
_diffrn_reflns_av_R_equivalents 0.0359
_diffrn_reflns_av_sigmaI/netI 0.1048
_diffrn_reflns_limit_h_max 12
_diffrn_reflns_limit_h_min -12
_diffrn_reflns_limit_k_max 12
_diffrn_reflns_limit_k_min -17
_diffrn_reflns_limit_l_max 18
_diffrn_reflns_limit_l_min -17
_diffrn_reflns_number 11516
_diffrn_reflns_theta_full 25.00
_diffrn_reflns_theta_max 28.26
_diffrn_reflns_theta_min 2.33
_exptl_absorpt_coefficient_mu 0.132
_exptl_absorpt_correction_T_max 0.973
_exptl_absorpt_correction_T_min 0.965
_exptl_absorpt_correction_type multi-scan
_exptl_absorpt_process_details '(SADABS; Bruker, 2004)'
_exptl_crystal_colour colourless
_exptl_crystal_density_diffrn 1.131
_exptl_crystal_density_method 'not measured'
_exptl_crystal_description block
_exptl_crystal_F_000 612
_exptl_crystal_size_max 0.28
_exptl_crystal_size_mid 0.22
_exptl_crystal_size_min 0.21
_refine_diff_density_max 0.301
_refine_diff_density_min -0.277
_refine_ls_extinction_method none
_refine_ls_goodness_of_fit_ref 0.988
_refine_ls_hydrogen_treatment constr
_refine_ls_matrix_type full
_refine_ls_number_parameters 389
_refine_ls_number_reflns 7609
_refine_ls_number_restraints 0
_refine_ls_restrained_S_all 0.988
_refine_ls_R_factor_all 0.1710
_refine_ls_R_factor_gt 0.0742
_refine_ls_shift/su_max 0.001
_refine_ls_shift/su_mean 0.000
_refine_ls_structure_factor_coef Fsqd
_refine_ls_weighting_details 'calc w=1/[\s^2^(Fo^2^)+(0.0909P)^2^] where P=(Fo^2^+2Fc^2^)/3'
_refine_ls_weighting_scheme calc
_refine_ls_wR_factor_gt 0.1628
_refine_ls_wR_factor_ref 0.2048
_reflns_number_gt 3453
_reflns_number_total 7609
_reflns_threshold_expression I>2sigma(I)
_cod_data_source_file cv5377.cif
_cod_data_source_block I
_cod_database_code 2237293
_cod_database_fobs_code 2237293

loop_
_symmetry_equiv_pos_as_xyz
'x, y, z'
'-x, -y, -z'

loop_
_atom_site_type_symbol
_atom_site_label
_atom_site_fract_x
_atom_site_fract_y
_atom_site_fract_z
_atom_site_U_iso_or_equiv
_atom_site_adp_type
_atom_site_calc_flag
_atom_site_refinement_flags
_atom_site_occupancy
_atom_site_symmetry_multiplicity
_atom_site_disorder_assembly
_atom_site_disorder_group
S S1 0.22545(10) 0.17764(8) 0.44203(7) 0.0562(3) Uani d . 1 1 . .
O O1 0.1844(2) 0.07858(17) 0.34604(16) 0.0449(6) Uani d . 1 1 . .
O O2 0.5120(2) 0.26901(19) 0.27643(19) 0.0600(7) Uani d . 1 1 . .
H H2A 0.5103 0.2567 0.3330 0.090 Uiso calc R 1 1 . .
O O3 0.1712(3) 0.1483(3) 0.5218(2) 0.0948(11) Uani d . 1 1 . .
O O4 0.3688(3) 0.2077(2) 0.45884(19) 0.0732(8) Uani d . 1 1 . .
C C1 0.3461(3) 0.0734(2) 0.2373(2) 0.0337(7) Uani d . 1 1 . .
C C2 0.2906(3) 0.0266(2) 0.3045(2) 0.0354(7) Uani d . 1 1 . .
C C3 0.3277(3) -0.0710(2) 0.3269(2) 0.0350(7) Uani d . 1 1 . .
C C4 0.4364(3) -0.1131(2) 0.2843(2) 0.0370(7) Uani d . 1 1 . .
H H4B 0.4663 -0.1768 0.2988 0.044 Uiso calc R 1 1 . .
C C5 0.5024(3) -0.0665(2) 0.2222(2) 0.0364(7) Uani d . 1 1 . .
C C6 0.4537(3) 0.0270(2) 0.1985(2) 0.0373(7) Uani d . 1 1 . .
H H6A 0.4942 0.0592 0.1556 0.045 Uiso calc R 1 1 . .
C C7 0.2913(3) 0.1695(2) 0.2016(2) 0.0348(7) Uani d . 1 1 . .
C C8 0.3770(3) 0.2606(3) 0.2169(2) 0.0379(8) Uani d . 1 1 . .
C C9 0.3317(3) 0.3460(3) 0.1729(2) 0.0439(8) Uani d . 1 1 . .
C C10 0.1955(3) 0.3340(3) 0.1159(2) 0.0439(8) Uani d . 1 1 . .
H H10A 0.1629 0.3895 0.0860 0.053 Uiso calc R 1 1 . .
C C11 0.1041(3) 0.2450(3) 0.1002(2) 0.0425(8) Uani d . 1 1 A .
C C12 0.1548(3) 0.1631(3) 0.1449(2) 0.0396(8) Uani d . 1 1 . .
H H12A 0.0965 0.1026 0.1368 0.047 Uiso calc R 1 1 . .
C C13 0.1268(4) 0.2766(3) 0.4004(2) 0.0454(9) Uani d . 1 1 . .
C C14 0.1954(4) 0.3687(3) 0.3934(3) 0.0603(10) Uani d . 1 1 . .
H H14A 0.2915 0.3746 0.4020 0.072 Uiso calc R 1 1 . .
C C15 0.1179(4) 0.4518(3) 0.3734(3) 0.0672(11) Uani d . 1 1 . .
H H15A 0.1641 0.5142 0.3696 0.081 Uiso calc R 1 1 . .
C C16 -0.0226(4) 0.4467(3) 0.3590(3) 0.0572(10) Uani d . 1 1 . .
C C17 -0.0889(4) 0.3533(3) 0.3653(3) 0.0654(11) Uani d . 1 1 . .
H H17A -0.1852 0.3474 0.3553 0.078 Uiso calc R 1 1 . .
C C18 -0.0154(4) 0.2684(3) 0.3861(3) 0.0596(10) Uani d . 1 1 . .
H H18A -0.0618 0.2062 0.3903 0.072 Uiso calc R 1 1 . .
C C19 0.6240(3) -0.1130(3) 0.1791(2) 0.0417(8) Uani d . 1 1 . .
C C20 0.6596(4) -0.2182(3) 0.2076(4) 0.0798(13) Uani d . 1 1 . .
H H20A 0.5811 -0.2694 0.1788 0.120 Uiso calc R 1 1 . .
H H20B 0.6826 -0.2090 0.2813 0.120 Uiso calc R 1 1 . .
H H20C 0.7376 -0.2427 0.1807 0.120 Uiso calc R 1 1 . .
C C21 0.5913(5) -0.1263(4) 0.0628(3) 0.0905(16) Uani d . 1 1 . .
H H21A 0.5101 -0.1746 0.0326 0.136 Uiso calc R 1 1 . .
H H21B 0.6686 -0.1539 0.0368 0.136 Uiso calc R 1 1 . .
H H21C 0.5745 -0.0590 0.0454 0.136 Uiso calc R 1 1 . .
C C22 0.7542(4) -0.0359(3) 0.2265(3) 0.0781(13) Uani d . 1 1 . .
H H22A 0.7760 -0.0275 0.3002 0.117 Uiso calc R 1 1 . .
H H22B 0.7372 0.0315 0.2093 0.117 Uiso calc R 1 1 . .
H H22C 0.8310 -0.0635 0.1998 0.117 Uiso calc R 1 1 . .
C C23 0.2605(3) -0.1305(3) 0.3933(2) 0.0405(8) Uani d . 1 1 . .
C C24 0.1016(3) -0.1278(3) 0.3695(3) 0.0634(11) Uani d . 1 1 . .
H H24A 0.0636 -0.1592 0.2979 0.095 Uiso calc R 1 1 . .
H H24B 0.0784 -0.0558 0.3840 0.095 Uiso calc R 1 1 . .
H H24C 0.0635 -0.1668 0.4115 0.095 Uiso calc R 1 1 . .
C C25 0.3219(4) -0.0820(3) 0.5080(2) 0.0553(10) Uani d . 1 1 . .
H H25A 0.2796 -0.1190 0.5495 0.083 Uiso calc R 1 1 . .
H H25B 0.3041 -0.0087 0.5227 0.083 Uiso calc R 1 1 . .
H H25C 0.4204 -0.0879 0.5235 0.083 Uiso calc R 1 1 . .
C C26 0.2909(4) -0.2467(3) 0.3749(3) 0.0616(10) Uani d . 1 1 . .
H H26A 0.2526 -0.2800 0.3039 0.092 Uiso calc R 1 1 . .
H H26B 0.2496 -0.2815 0.4184 0.092 Uiso calc R 1 1 . .
H H26C 0.3896 -0.2515 0.3907 0.092 Uiso calc R 1 1 . .
C C27 0.4274(4) 0.4459(3) 0.1849(3) 0.0552(10) Uani d . 1 1 . .
C C28 0.3500(5) 0.5268(3) 0.1297(4) 0.0913(15) Uani d . 1 1 . .
H H28A 0.2729 0.5475 0.1594 0.137 Uiso calc R 1 1 . .
H H28B 0.3165 0.4953 0.0577 0.137 Uiso calc R 1 1 . .
H H28C 0.4124 0.5879 0.1375 0.137 Uiso calc R 1 1 . .
C C29 0.4797(4) 0.5009(3) 0.2986(3) 0.0705(12) Uani d . 1 1 . .
H H29A 0.5289 0.4528 0.3357 0.106 Uiso calc R 1 1 . .
H H29B 0.4020 0.5224 0.3274 0.106 Uiso calc R 1 1 . .
H H29C 0.5410 0.5620 0.3041 0.106 Uiso calc R 1 1 . .
C C30 0.5501(4) 0.4157(3) 0.1359(3) 0.0760(12) Uani d . 1 1 . .
H H30A 0.6003 0.3654 0.1692 0.114 Uiso calc R 1 1 . .
H H30B 0.6109 0.4779 0.1440 0.114 Uiso calc R 1 1 . .
H H30C 0.5161 0.3850 0.0638 0.114 Uiso calc R 1 1 . .
C C31 -0.0447(3) 0.2368(3) 0.0343(3) 0.0540(10) Uani d . 1 1 . .
C C32 -0.1409(7) 0.1544(10) 0.0610(11) 0.117(6) Uani d P 0.682(17) 1 A 1
H H32A -0.1383 0.0861 0.0181 0.175 Uiso calc PR 0.682(17) 1 A 1
H H32B -0.2344 0.1750 0.0491 0.175 Uiso calc PR 0.682(17) 1 A 1
H H32C -0.1094 0.1514 0.1322 0.175 Uiso calc PR 0.682(17) 1 A 1
C C33 -0.1088(11) 0.3421(8) 0.0594(10) 0.096(4) Uani d P 0.682(17) 1 A 1
H H33A -0.0511 0.3979 0.0485 0.143 Uiso calc PR 0.682(17) 1 A 1
H H33B -0.1158 0.3565 0.1301 0.143 Uiso calc PR 0.682(17) 1 A 1
H H33C -0.1999 0.3380 0.0153 0.143 Uiso calc PR 0.682(17) 1 A 1
C C34 -0.0426(8) 0.2085(15) -0.0744(5) 0.133(8) Uani d P 0.682(17) 1 A 1
H H34A 0.0150 0.2610 -0.0905 0.200 Uiso calc PR 0.682(17) 1 A 1
H H34B -0.1355 0.2051 -0.1155 0.200 Uiso calc PR 0.682(17) 1 A 1
H H34C -0.0060 0.1408 -0.0890 0.200 Uiso calc PR 0.682(17) 1 A 1
C C32' -0.083(2) 0.1294(14) -0.036(2) 0.104(10) Uani d P 0.318(17) 1 A 2
H H32D -0.0401 0.1245 -0.0931 0.156 Uiso calc PR 0.318(17) 1 A 2
H H32E -0.1822 0.1188 -0.0601 0.156 Uiso calc PR 0.318(17) 1 A 2
H H32F -0.0512 0.0762 0.0019 0.156 Uiso calc PR 0.318(17) 1 A 2
C C33' -0.048(3) 0.315(2) -0.045(3) 0.19(2) Uani d P 0.318(17) 1 A 2
H H33D 0.0433 0.3497 -0.0338 0.285 Uiso calc PR 0.318(17) 1 A 2
H H33E -0.1127 0.3668 -0.0330 0.285 Uiso calc PR 0.318(17) 1 A 2
H H33F -0.0756 0.2744 -0.1144 0.285 Uiso calc PR 0.318(17) 1 A 2
C C34' -0.139(2) 0.270(4) 0.096(3) 0.24(3) Uani d P 0.318(17) 1 A 2
H H34D -0.1181 0.3437 0.1272 0.354 Uiso calc PR 0.318(17) 1 A 2
H H34E -0.1323 0.2296 0.1482 0.354 Uiso calc PR 0.318(17) 1 A 2
H H34F -0.2321 0.2589 0.0532 0.354 Uiso calc PR 0.318(17) 1 A 2
C C35 -0.1038(5) 0.5394(3) 0.3377(3) 0.0850(14) Uani d . 1 1 . .
H H35A -0.0409 0.5973 0.3369 0.128 Uiso calc R 1 1 . .
H H35B -0.1538 0.5608 0.3906 0.128 Uiso calc R 1 1 . .
H H35C -0.1684 0.5190 0.2719 0.128 Uiso calc R 1 1 . .

loop_
_atom_site_aniso_label
_atom_site_aniso_U_11
_atom_site_aniso_U_22
_atom_site_aniso_U_33
_atom_site_aniso_U_12
_atom_site_aniso_U_13
_atom_site_aniso_U_23
S1 0.0638(7) 0.0656(7) 0.0409(5) 0.0307(5) 0.0173(4) 0.0055(4)
O1 0.0382(13) 0.0497(14) 0.0511(13) 0.0144(11) 0.0198(10) 0.0089(11)
O2 0.0435(15) 0.0594(16) 0.0722(17) 0.0024(12) 0.0002(12) 0.0173(13)
O3 0.145(3) 0.111(2) 0.0595(16) 0.073(2) 0.0616(18) 0.0397(17)
O4 0.0506(17) 0.077(2) 0.0697(17) 0.0227(14) -0.0067(13) -0.0153(15)
C1 0.0331(17) 0.0364(18) 0.0316(16) 0.0068(14) 0.0079(13) 0.0064(14)
C2 0.0300(17) 0.0417(19) 0.0336(16) 0.0078(14) 0.0080(13) 0.0047(14)
C3 0.0322(17) 0.0376(18) 0.0339(16) 0.0025(14) 0.0072(13) 0.0049(14)
C4 0.0379(18) 0.0336(18) 0.0397(17) 0.0075(14) 0.0083(14) 0.0081(14)
C5 0.0386(18) 0.0387(19) 0.0331(16) 0.0076(15) 0.0109(14) 0.0070(14)
C6 0.0385(18) 0.0404(19) 0.0359(16) 0.0077(15) 0.0139(14) 0.0087(14)
C7 0.0343(18) 0.0357(19) 0.0363(17) 0.0089(15) 0.0103(14) 0.0088(14)
C8 0.0279(17) 0.041(2) 0.0448(18) 0.0060(15) 0.0077(14) 0.0089(15)
C9 0.045(2) 0.037(2) 0.052(2) 0.0086(16) 0.0145(16) 0.0104(16)
C10 0.047(2) 0.039(2) 0.050(2) 0.0138(17) 0.0115(16) 0.0169(16)
C11 0.042(2) 0.041(2) 0.0411(18) 0.0096(17) 0.0042(15) 0.0045(16)
C12 0.0364(19) 0.0402(19) 0.0414(18) 0.0058(15) 0.0102(14) 0.0055(15)
C13 0.047(2) 0.049(2) 0.0428(19) 0.0156(18) 0.0196(16) 0.0045(16)
C14 0.048(2) 0.063(3) 0.072(3) 0.011(2) 0.025(2) 0.007(2)
C15 0.069(3) 0.050(2) 0.084(3) 0.011(2) 0.027(2) 0.006(2)
C16 0.064(3) 0.049(2) 0.055(2) 0.016(2) 0.0137(19) 0.0002(19)
C17 0.041(2) 0.075(3) 0.077(3) 0.017(2) 0.0106(19) 0.011(2)
C18 0.048(2) 0.061(3) 0.071(3) 0.012(2) 0.0174(19) 0.013(2)
C19 0.043(2) 0.042(2) 0.0455(19) 0.0149(17) 0.0205(16) 0.0098(16)
C20 0.084(3) 0.067(3) 0.114(3) 0.040(2) 0.061(3) 0.031(3)
C21 0.095(3) 0.135(4) 0.047(2) 0.063(3) 0.030(2) 0.008(2)
C22 0.051(3) 0.081(3) 0.105(3) 0.009(2) 0.035(2) 0.007(3)
C23 0.0372(19) 0.044(2) 0.0434(18) 0.0045(16) 0.0141(15) 0.0111(16)
C24 0.043(2) 0.079(3) 0.075(3) -0.004(2) 0.0185(19) 0.027(2)
C25 0.064(2) 0.061(2) 0.047(2) 0.005(2) 0.0170(18) 0.0210(18)
C26 0.077(3) 0.047(2) 0.069(2) -0.003(2) 0.029(2) 0.017(2)
C27 0.055(2) 0.038(2) 0.077(3) -0.0006(18) 0.018(2) 0.020(2)
C28 0.089(3) 0.053(3) 0.141(4) 0.001(2) 0.019(3) 0.051(3)
C29 0.065(3) 0.047(2) 0.093(3) -0.007(2) 0.020(2) 0.000(2)
C30 0.064(3) 0.077(3) 0.094(3) -0.008(2) 0.034(2) 0.022(3)
C31 0.040(2) 0.062(3) 0.054(2) 0.0140(19) -0.0012(17) 0.0087(19)
C32 0.034(4) 0.153(10) 0.159(13) -0.020(5) -0.024(6) 0.080(9)
C33 0.055(6) 0.093(7) 0.130(10) 0.036(5) 0.000(5) 0.023(6)
C34 0.053(5) 0.27(2) 0.045(4) 0.025(9) -0.004(4) -0.015(8)
C32' 0.069(13) 0.081(13) 0.12(2) -0.010(10) -0.046(14) -0.005(12)
C33' 0.17(3) 0.14(2) 0.20(4) -0.08(2) -0.14(3) 0.12(3)
C34' 0.040(13) 0.43(8) 0.14(3) 0.06(3) -0.008(14) -0.13(4)
C35 0.090(3) 0.071(3) 0.087(3) 0.034(3) 0.010(3) 0.006(3)

loop_
_atom_type_symbol
_atom_type_description
_atom_type_scat_dispersion_real
_atom_type_scat_dispersion_imag
_atom_type_scat_source
C C 0.0033 0.0016 'International Tables Vol C Tables 4.2.6.8 and 6.1.1.4'
H H 0.0000 0.0000 'International Tables Vol C Tables 4.2.6.8 and 6.1.1.4'
O O 0.0106 0.0060 'International Tables Vol C Tables 4.2.6.8 and 6.1.1.4'
S S 0.1246 0.1234 'International Tables Vol C Tables 4.2.6.8 and 6.1.1.4'

loop_
_geom_angle_atom_site_label_1
_geom_angle_atom_site_label_2
_geom_angle_atom_site_label_3
_geom_angle
O4 S1 O3 120.22(19)
O4 S1 O1 108.52(13)
O3 S1 O1 105.68(17)
O4 S1 C13 110.24(18)
O3 S1 C13 107.12(16)
O1 S1 C13 103.78(14)
C2 O1 S1 119.80(19)
C8 O2 H2A 109.5
C2 C1 C6 118.4(3)
C2 C1 C7 122.9(2)
C6 C1 C7 118.7(3)
C1 C2 C3 123.2(3)
C1 C2 O1 117.0(3)
C3 C2 O1 119.7(3)
C2 C3 C4 114.7(3)
C2 C3 C23 125.1(2)
C4 C3 C23 120.2(3)
C5 C4 C3 124.7(3)
C5 C4 H4B 117.6
C3 C4 H4B 117.6
C4 C5 C6 117.0(3)
C4 C5 C19 123.6(3)
C6 C5 C19 119.5(3)
C1 C6 C5 121.7(3)
C1 C6 H6A 119.2
C5 C6 H6A 119.2
C8 C7 C12 119.6(3)
C8 C7 C1 121.1(3)
C12 C7 C1 119.1(3)
C7 C8 O2 120.0(3)
C7 C8 C9 121.6(3)
O2 C8 C9 118.4(3)
C10 C9 C8 115.9(3)
C10 C9 C27 121.8(3)
C8 C9 C27 122.3(3)
C9 C10 C11 124.8(3)
C9 C10 H10A 117.6
C11 C10 H10A 117.6
C12 C11 C10 116.7(3)
C12 C11 C31 121.5(3)
C10 C11 C31 121.7(3)
C11 C12 C7 121.3(3)
C11 C12 H12A 119.3
C7 C12 H12A 119.3
C18 C13 C14 120.2(3)
C18 C13 S1 120.8(3)
C14 C13 S1 118.6(3)
C15 C14 C13 118.4(4)
C15 C14 H14A 120.8
C13 C14 H14A 120.8
C16 C15 C14 123.0(4)
C16 C15 H15A 118.5
C14 C15 H15A 118.5
C15 C16 C17 117.4(4)
C15 C16 C35 121.5(4)
C17 C16 C35 121.1(4)
C16 C17 C18 121.6(4)
C16 C17 H17A 119.2
C18 C17 H17A 119.2
C13 C18 C17 119.4(4)
C13 C18 H18A 120.3
C17 C18 H18A 120.3
C21 C19 C20 109.8(3)
C21 C19 C22 109.0(3)
C20 C19 C22 106.5(3)
C21 C19 C5 110.1(3)
C20 C19 C5 112.8(3)
C22 C19 C5 108.5(3)
C19 C20 H20A 109.5
C19 C20 H20B 109.5
H20A C20 H20B 109.5
C19 C20 H20C 109.5
H20A C20 H20C 109.5
H20B C20 H20C 109.5
C19 C21 H21A 109.5
C19 C21 H21B 109.5
H21A C21 H21B 109.5
C19 C21 H21C 109.5
H21A C21 H21C 109.5
H21B C21 H21C 109.5
C19 C22 H22A 109.5
C19 C22 H22B 109.5
H22A C22 H22B 109.5
C19 C22 H22C 109.5
H22A C22 H22C 109.5
H22B C22 H22C 109.5
C26 C23 C25 107.1(3)
C26 C23 C3 111.2(2)
C25 C23 C3 109.5(3)
C26 C23 C24 107.1(3)
C25 C23 C24 109.8(3)
C3 C23 C24 112.0(3)
C23 C24 H24A 109.5
C23 C24 H24B 109.5
H24A C24 H24B 109.5
C23 C24 H24C 109.5
H24A C24 H24C 109.5
H24B C24 H24C 109.5
C23 C25 H25A 109.5
C23 C25 H25B 109.5
H25A C25 H25B 109.5
C23 C25 H25C 109.5
H25A C25 H25C 109.5
H25B C25 H25C 109.5
C23 C26 H26A 109.5
C23 C26 H26B 109.5
H26A C26 H26B 109.5
C23 C26 H26C 109.5
H26A C26 H26C 109.5
H26B C26 H26C 109.5
C30 C27 C29 110.4(3)
C30 C27 C9 109.2(3)
C29 C27 C9 111.1(3)
C30 C27 C28 107.8(3)
C29 C27 C28 107.1(3)
C9 C27 C28 111.1(3)
C27 C28 H28A 109.5
C27 C28 H28B 109.5
H28A C28 H28B 109.5
C27 C28 H28C 109.5
H28A C28 H28C 109.5
H28B C28 H28C 109.5
C27 C29 H29A 109.5
C27 C29 H29B 109.5
H29A C29 H29B 109.5
C27 C29 H29C 109.5
H29A C29 H29C 109.5
H29B C29 H29C 109.5
C27 C30 H30A 109.5
C27 C30 H30B 109.5
H30A C30 H30B 109.5
C27 C30 H30C 109.5
H30A C30 H30C 109.5
H30B C30 H30C 109.5
C34' C31 C34 138.6(13)
C34' C31 C32' 115(2)
C34 C31 C32' 53.6(9)
C34' C31 C33 48(2)
C34 C31 C33 110.9(7)
C32' C31 C33 139.1(8)
C34' C31 C11 111.3(11)
C34 C31 C11 109.6(4)
C32' C31 C11 111.2(7)
C33 C31 C11 109.7(5)
C34' C31 C32 59(2)
C34 C31 C32 110.2(7)
C32' C31 C32 59.9(11)
C33 C31 C32 104.9(6)
C11 C31 C32 111.5(4)
C34' C31 C33' 108(2)
C34 C31 C33' 52.3(12)
C32' C31 C33' 103.5(13)
C33 C31 C33' 62.6(15)
C11 C31 C33' 108.0(9)
C32 C31 C33' 140.5(9)
C31 C32 H32A 109.5
C31 C32 H32B 109.5
H32A C32 H32B 109.5
C31 C32 H32C 109.5
H32A C32 H32C 109.5
H32B C32 H32C 109.5
C31 C33 H33A 109.5
C31 C33 H33B 109.5
H33A C33 H33B 109.5
C31 C33 H33C 109.5
H33A C33 H33C 109.5
H33B C33 H33C 109.5
C31 C34 H34A 109.5
C31 C34 H34B 109.5
H34A C34 H34B 109.5
C31 C34 H34C 109.5
H34A C34 H34C 109.5
H34B C34 H34C 109.5
C31 C32' H32D 109.5
C31 C32' H32E 109.5
H32D C32' H32E 109.5
C31 C32' H32F 109.5
H32D C32' H32F 109.5
H32E C32' H32F 109.5
C31 C33' H33D 109.5
C31 C33' H33E 109.5
H33D C33' H33E 109.5
C31 C33' H33F 109.5
H33D C33' H33F 109.5
H33E C33' H33F 109.5
C31 C34' H34D 109.5
C31 C34' H34E 109.5
H34D C34' H34E 109.5
C31 C34' H34F 109.5
H34D C34' H34F 109.5
H34E C34' H34F 109.5
C16 C35 H35A 109.5
C16 C35 H35B 109.5
H35A C35 H35B 109.5
C16 C35 H35C 109.5
H35A C35 H35C 109.5
H35B C35 H35C 109.5

loop_
_geom_bond_atom_site_label_1
_geom_bond_atom_site_label_2
_geom_bond_distance
S1 O4 1.413(3)
S1 O3 1.419(3)
S1 O1 1.602(2)
S1 C13 1.748(3)
O1 C2 1.424(3)
O2 C8 1.390(3)
O2 H2A 0.8200
C1 C2 1.387(4)
C1 C6 1.390(4)
C1 C7 1.502(4)
C2 C3 1.402(4)
C3 C4 1.403(4)
C3 C23 1.537(4)
C4 C5 1.387(4)
C4 H4B 0.9300
C5 C6 1.391(4)
C5 C19 1.537(4)
C6 H6A 0.9300
C7 C8 1.381(4)
C7 C12 1.392(4)
C8 C9 1.404(4)
C9 C10 1.385(4)
C9 C27 1.535(5)
C10 C11 1.390(5)
C10 H10A 0.9300
C11 C12 1.383(4)
C11 C31 1.535(4)
C12 H12A 0.9300
C13 C18 1.374(5)
C13 C14 1.382(5)
C14 C15 1.380(5)
C14 H14A 0.9300
C15 C16 1.358(5)
C15 H15A 0.9300
C16 C17 1.382(5)
C16 C35 1.509(5)
C17 C18 1.382(5)
C17 H17A 0.9300
C18 H18A 0.9300
C19 C21 1.516(5)
C19 C20 1.523(5)
C19 C22 1.535(5)
C20 H20A 0.9600
C20 H20B 0.9600
C20 H20C 0.9600
C21 H21A 0.9600
C21 H21B 0.9600
C21 H21C 0.9600
C22 H22A 0.9600
C22 H22B 0.9600
C22 H22C 0.9600
C23 C26 1.524(4)
C23 C25 1.536(4)
C23 C24 1.537(4)
C24 H24A 0.9600
C24 H24B 0.9600
C24 H24C 0.9600
C25 H25A 0.9600
C25 H25B 0.9600
C25 H25C 0.9600
C26 H26A 0.9600
C26 H26B 0.9600
C26 H26C 0.9600
C27 C30 1.531(5)
C27 C29 1.532(5)
C27 C28 1.540(5)
C28 H28A 0.9600
C28 H28B 0.9600
C28 H28C 0.9600
C29 H29A 0.9600
C29 H29B 0.9600
C29 H29C 0.9600
C30 H30A 0.9600
C30 H30B 0.9600
C30 H30C 0.9600
C31 C34' 1.40(2)
C31 C34 1.454(8)
C31 C32' 1.499(16)
C31 C33 1.531(10)
C31 C32 1.552(8)
C31 C33' 1.61(2)
C32 H32A 0.9600
C32 H32B 0.9600
C32 H32C 0.9600
C33 H33A 0.9600
C33 H33B 0.9600
C33 H33C 0.9600
C34 H34A 0.9600
C34 H34B 0.9600
C34 H34C 0.9600
C32' H32D 0.9600
C32' H32E 0.9600
C32' H32F 0.9600
C33' H33D 0.9600
C33' H33E 0.9600
C33' H33F 0.9600
C34' H34D 0.9600
C34' H34E 0.9600
C34' H34F 0.9600
C35 H35A 0.9600
C35 H35B 0.9600
C35 H35C 0.9600

loop_
_geom_hbond_atom_site_label_D
_geom_hbond_atom_site_label_H
_geom_hbond_atom_site_label_A
_geom_hbond_site_symmetry_A
_geom_hbond_distance_DH
_geom_hbond_distance_HA
_geom_hbond_distance_DA
_geom_hbond_angle_DHA
O2 H2A O4 . 0.82 2.59 3.322(4) 149.4
C24 H24C O3 2_556 0.96 2.67 3.372(4) 130.4
C25 H25C O4 2_656 0.96 2.64 3.500(4) 149.5
C20 H20B O3 2_656 0.96 2.69 3.609(5) 159.5

loop_
_geom_torsion_atom_site_label_1
_geom_torsion_atom_site_label_2
_geom_torsion_atom_site_label_3
_geom_torsion_atom_site_label_4
_geom_torsion
O4 S1 O1 C2 9.7(3)
O3 S1 O1 C2 -120.5(2)
C13 S1 O1 C2 127.0(2)
C6 C1 C2 C3 -6.7(4)
C7 C1 C2 C3 170.8(3)
C6 C1 C2 O1 177.5(3)
C7 C1 C2 O1 -4.9(4)
S1 O1 C2 C1 -80.7(3)
S1 O1 C2 C3 103.4(3)
C1 C2 C3 C4 6.2(4)
O1 C2 C3 C4 -178.2(3)
C1 C2 C3 C23 -174.5(3)
O1 C2 C3 C23 1.1(4)
C2 C3 C4 C5 -1.8(4)
C23 C3 C4 C5 179.0(3)
C3 C4 C5 C6 -2.0(5)
C3 C4 C5 C19 178.2(3)
C2 C1 C6 C5 2.5(4)
C7 C1 C6 C5 -175.1(3)
C4 C5 C6 C1 1.6(4)
C19 C5 C6 C1 -178.6(3)
C2 C1 C7 C8 123.0(3)
C6 C1 C7 C8 -59.5(4)
C2 C1 C7 C12 -62.3(4)
C6 C1 C7 C12 115.2(3)
C12 C7 C8 O2 177.8(3)
C1 C7 C8 O2 -7.5(4)
C12 C7 C8 C9 -2.7(4)
C1 C7 C8 C9 172.0(3)
C7 C8 C9 C10 1.6(4)
O2 C8 C9 C10 -178.9(3)
C7 C8 C9 C27 -177.2(3)
O2 C8 C9 C27 2.3(4)
C8 C9 C10 C11 -0.1(5)
C27 C9 C10 C11 178.7(3)
C9 C10 C11 C12 -0.3(5)
C9 C10 C11 C31 -178.8(3)
C10 C11 C12 C7 -0.8(4)
C31 C11 C12 C7 177.8(3)
C8 C7 C12 C11 2.3(4)
C1 C7 C12 C11 -172.6(3)
O4 S1 C13 C18 -175.4(3)
O3 S1 C13 C18 -42.9(3)
O1 S1 C13 C18 68.6(3)
O4 S1 C13 C14 -2.6(3)
O3 S1 C13 C14 129.8(3)
O1 S1 C13 C14 -118.7(3)
C18 C13 C14 C15 1.0(5)
S1 C13 C14 C15 -171.8(3)
C13 C14 C15 C16 -0.9(6)
C14 C15 C16 C17 0.2(6)
C14 C15 C16 C35 179.8(4)
C15 C16 C17 C18 0.4(6)
C35 C16 C17 C18 -179.2(3)
C14 C13 C18 C17 -0.4(5)
S1 C13 C18 C17 172.2(3)
C16 C17 C18 C13 -0.3(6)
C4 C5 C19 C21 125.8(4)
C6 C5 C19 C21 -54.0(4)
C4 C5 C19 C20 2.8(5)
C6 C5 C19 C20 -177.0(3)
C4 C5 C19 C22 -115.0(4)
C6 C5 C19 C22 65.2(4)
C2 C3 C23 C26 162.0(3)
C4 C3 C23 C26 -18.8(4)
C2 C3 C23 C25 -79.9(4)
C4 C3 C23 C25 99.3(3)
C2 C3 C23 C24 42.2(4)
C4 C3 C23 C24 -138.6(3)
C10 C9 C27 C30 -117.0(4)
C8 C9 C27 C30 61.7(4)
C10 C9 C27 C29 121.0(3)
C8 C9 C27 C29 -60.3(4)
C10 C9 C27 C28 1.8(5)
C8 C9 C27 C28 -179.4(3)
C12 C11 C31 C34' 87(3)
C10 C11 C31 C34' -94(3)
C12 C11 C31 C34 -99.1(9)
C10 C11 C31 C34 79.3(9)
C12 C11 C31 C32' -41.7(14)
C10 C11 C31 C32' 136.8(14)
C12 C11 C31 C33 138.9(6)
C10 C11 C31 C33 -42.7(7)
C12 C11 C31 C32 23.1(8)
C10 C11 C31 C32 -158.4(7)
C12 C11 C31 C33' -154.5(18)
C10 C11 C31 C33' 23.9(18)
